data_7251421
loop_
_publ_author_name
'Peloquin, Andrew J.'
'Pelendage, Lahiruni'
'Alapati, Srikar'
'Hanks, Timothy'
'McMillen, Colin'
'Pennington, William'

_publ_section_title
;
 When Halogen Bonding Isn't Enough: Solvation Behavior in Cocrystals of
 Benzyltrimethylammonium Halides and 1,4-Diiodotetrafluorobenzene
;
_journal_name_full CrystEngComm
_journal_paper_doi 10.1039/D5CE00832H
_journal_year 2025
_chemical_formula_moiety '2(C3 F2 I), Cl, C3 H6 O, C10 H16 N'
_chemical_formula_sum 'C19 H22 Cl F4 I2 N O'
_chemical_formula_weight 645.648
_space_group_crystal_system monoclinic
_space_group_IT_number 14
_space_group_name_Hall '-P 2yn'
_space_group_name_H-M_alt 'P 1 21/n 1'
_symmetry_Int_Tables_number 14
_atom_sites_solution_primary dual
_audit_creation_date 2024-03-09
_audit_creation_method
;
Olex2 1.5
(compiled 2024.02.16 svn.r378c4104 for OlexSys, GUI svn.r6928)
;
_audit_update_record
;
2025-07-29 deposited with the CCDC.	2025-11-24 downloaded from the CCDC.
;
_cell_angle_alpha 90
_cell_angle_beta 101.019(3)
_cell_angle_gamma 90
_cell_formula_units_Z 4
_cell_length_a 7.4201(6)
_cell_length_b 16.9744(13)
_cell_length_c 18.5377(14)
_cell_measurement_reflns_used 9996
_cell_measurement_temperature 99.99
_cell_measurement_theta_max 30.57
_cell_measurement_theta_min 2.24
_cell_volume 2291.8(3)
_computing_cell_refinement 'SAINT V8.38A (Bruker AXS Inc., 2017)'
_computing_data_collection 'APEX3 v2017.3-0 (Bruker AXS Inc., 2017)'
_computing_data_reduction 'SAINT V8.38A (Bruker AXS Inc., 2017)'
_computing_molecular_graphics 'Olex2 1.5 (Dolomanov et al., 2009)'
_computing_publication_material 'Olex2 1.5 (Dolomanov et al., 2009)'
_computing_structure_refinement 'SHELXL 2018/3 (Sheldrick, 2015<i>b</i>)'
_computing_structure_solution 'SHELXT 2018/2 (Sheldrick, 2015<i>a</i>)'
_diffrn_ambient_temperature 99.99
_diffrn_measured_fraction_theta_full 0.9998
_diffrn_measured_fraction_theta_max 0.9924
_diffrn_measurement_device_type 'Bruker D8 Venture Photon 2'
_diffrn_measurement_method '\f and \w scans'
_diffrn_radiation_type MoK\a
_diffrn_radiation_wavelength 0.71073
_diffrn_reflns_av_R_equivalents 0.0443
_diffrn_reflns_av_unetI/netI 0.0261
_diffrn_reflns_Laue_measured_fraction_full 0.9998
_diffrn_reflns_Laue_measured_fraction_max 0.9924
_diffrn_reflns_limit_h_max 10
_diffrn_reflns_limit_h_min -10
_diffrn_reflns_limit_k_max 24
_diffrn_reflns_limit_k_min -24
_diffrn_reflns_limit_l_max 25
_diffrn_reflns_limit_l_min -26
_diffrn_reflns_number 55234
_diffrn_reflns_point_group_measured_fraction_full 0.9998
_diffrn_reflns_point_group_measured_fraction_max 0.9924
_diffrn_reflns_theta_full 25.2417
_diffrn_reflns_theta_max 30.59
_diffrn_reflns_theta_min 2.24
_diffrn_source 'Incoatec I\mS'
_diffrn_source_current 1.0
_diffrn_source_power 0.05
_diffrn_source_voltage 50.0
_diffrn_standards_number 0
_exptl_absorpt_coefficient_mu 2.902
_exptl_absorpt_correction_T_max 0.7461
_exptl_absorpt_correction_T_min 0.6096
_exptl_absorpt_correction_type multi-scan
_exptl_absorpt_process_details 'SADABS v2016/2 (Bruker AXS Inc., 2017)'
_exptl_crystal_colour colourless
_exptl_crystal_colour_primary colourless
_exptl_crystal_density_diffrn 1.871
_exptl_crystal_density_meas ?
_exptl_crystal_density_method 'not measured'
_exptl_crystal_description plate
_exptl_crystal_F_000 1238.179
_exptl_crystal_size_max 0.218
_exptl_crystal_size_mid 0.134
_exptl_crystal_size_min 0.112
_exptl_transmission_factor_max 'not measured'
_exptl_transmission_factor_min 'not measured'
_refine_diff_density_max 1.1751
_refine_diff_density_min -1.0803
_refine_diff_density_rms 0.2045
_refine_ls_d_res_high 0.6982
_refine_ls_d_res_low 9.0980
_refine_ls_goodness_of_fit_ref 1.0616
_refine_ls_hydrogen_treatment mixed
_refine_ls_matrix_type full
_refine_ls_number_constraints 33
_refine_ls_number_parameters 258
_refine_ls_number_reflns 7007
_refine_ls_number_restraints 0
_refine_ls_restrained_S_all 1.0616
_refine_ls_R_factor_all 0.0443
_refine_ls_R_factor_gt 0.0312
_refine_ls_shift/su_max -0.0002
_refine_ls_shift/su_mean 0.0000
_refine_ls_structure_factor_coef Fsqd
_refine_ls_weighting_details 'w=1/[\s^2^(Fo^2^)+(0.0000P)^2^+13.0972P] where P=(Fo^2^+2Fc^2^)/3'
_refine_ls_weighting_scheme calc
_refine_ls_wR_factor_gt 0.0588
_refine_ls_wR_factor_ref 0.0708
_reflns_Friedel_coverage 0.0
_reflns_limit_h_max 9
_reflns_limit_h_min -10
_reflns_limit_k_max 24
_reflns_limit_k_min 0
_reflns_limit_l_max 26
_reflns_limit_l_min -8
_reflns_number_gt 5929
_reflns_number_total 7007
_reflns_threshold_expression I>=2u(I)
_cod_data_source_file d5ce00832h2.cif
_cod_data_source_block NMe3BzCl_pF4DIB_acetone
_cod_depositor_comments
;
The following automatic conversions were performed:

data item '_exptl_crystal_density_meas' value 'not measured' was
changed to '?' -- the value is perceived as not measured.

Automatic conversion script
Id: cif_fix_values 8170 2020-07-09 18:12:32Z antanas 
;
_cod_database_code 7251421
_olex2_refinement_description
;
1.a Secondary CH2 refined with riding coordinates:
 C4(H4a,H4b)
1.b Aromatic/amide H refined with riding coordinates:
 C6(H6), C7(H7), C8(H8), C9(H9), C10(H10)
1.c Idealised Me refined as rotating group:
 C17(H17a,H17b,H17c), C19(H19a,H19b,H19c), C1(H1a,H1b,H1c), C2(H2a,H2b,H2c),
 C3(H3a,H3b,H3c)
;
_olex2_submission_special_instructions 'No special instructions were received'

loop_
_space_group_symop_id
_space_group_symop_operation_xyz
1 x,y,z
2 -x+1/2,y+1/2,-z+1/2
3 -x,-y,-z
4 x-1/2,-y-1/2,z-1/2

loop_
_atom_site_label
_atom_site_type_symbol
_atom_site_fract_x
_atom_site_fract_y
_atom_site_fract_z
_atom_site_U_iso_or_equiv
_atom_site_adp_type
_atom_site_occupancy
_atom_site_refinement_flags_posn
I1 I 0.61957(3) 0.840987(12) 0.397197(12) 0.01977(5) Uani 1.000000 .
F1 F 0.6439(3) 0.86758(12) 0.57066(11) 0.0248(4) Uani 1.000000 .
F2 F 0.5565(3) 0.98888(13) 0.64849(11) 0.0248(4) Uani 1.000000 .
C11 C 0.5473(4) 0.93586(19) 0.45843(18) 0.0176(6) Uani 1.000000 .
C12 C 0.5723(4) 0.93298(19) 0.53435(18) 0.0187(6) Uani 1.000000 .
C13 C 0.5268(4) 0.9954(2) 0.57482(17) 0.0181(6) Uani 1.000000 .
I2 I 0.60952(3) 0.597516(12) 0.169719(11) 0.01755(5) Uani 1.000000 .
F3 F 0.4260(3) 0.42755(12) 0.12170(11) 0.0220(4) Uani 1.000000 .
F4 F 0.3466(3) 0.35422(12) -0.00714(11) 0.0231(4) Uani 1.000000 .
C14 C 0.5443(4) 0.53869(18) 0.06882(17) 0.0166(6) Uani 1.000000 .
C15 C 0.4646(4) 0.46431(19) 0.06203(17) 0.0167(6) Uani 1.000000 .
C16 C 0.4220(4) 0.42671(18) -0.00500(18) 0.0175(6) Uani 1.000000 .
Cl1 Cl 0.70519(11) 0.69837(5) 0.30806(4) 0.02130(15) Uani 1.000000 .
O1 O 0.6389(4) 0.40838(18) 0.41717(16) 0.0360(7) Uani 1.000000 .
C17 C 0.5207(6) 0.3974(3) 0.2896(2) 0.0397(10) Uani 1.000000 .
H17a H 0.3882(11) 0.3885(19) 0.2752(8) 0.0596(15) Uiso 1.000000 GR
H17b H 0.546(4) 0.4541(5) 0.2893(5) 0.0596(15) Uiso 1.000000 GR
H17c H 0.584(4) 0.3707(15) 0.2548(4) 0.0596(15) Uiso 1.000000 GR
C18 C 0.5871(5) 0.3654(2) 0.3648(2) 0.0265(7) Uani 1.000000 .
C19 C 0.5833(7) 0.2778(3) 0.3728(3) 0.0408(10) Uani 1.000000 .
H19a H 0.608(5) 0.2639(3) 0.4251(3) 0.0612(15) Uiso 1.000000 GR
H19b H 0.4620(17) 0.2579(3) 0.3497(17) 0.0612(15) Uiso 1.000000 GR
H19c H 0.677(3) 0.2542(3) 0.3488(17) 0.0612(15) Uiso 1.000000 GR
N1 N 0.7167(4) 0.88429(17) 0.87253(16) 0.0201(5) Uani 1.000000 .
C1 C 0.9063(5) 0.9097(2) 0.9083(2) 0.0249(7) Uani 1.000000 .
H1a H 0.9242(14) 0.9651(5) 0.8966(13) 0.0373(10) Uiso 1.000000 GR
H1b H 0.9217(14) 0.9034(16) 0.9617(2) 0.0373(10) Uiso 1.000000 GR
H1c H 0.9970(5) 0.8771(11) 0.8899(12) 0.0373(10) Uiso 1.000000 GR
C2 C 0.6896(5) 0.7995(2) 0.8914(2) 0.0301(8) Uani 1.000000 .
H2a H 0.712(4) 0.7933(4) 0.9449(2) 0.0452(12) Uiso 1.000000 GR
H2b H 0.5636(14) 0.7834(6) 0.8704(14) 0.0452(12) Uiso 1.000000 GR
H2c H 0.776(3) 0.7664(3) 0.8711(15) 0.0452(12) Uiso 1.000000 GR
C3 C 0.6941(5) 0.8919(2) 0.79134(19) 0.0282(8) Uani 1.000000 .
H3a H 0.5700(15) 0.8754(17) 0.7682(2) 0.0423(12) Uiso 1.000000 GR
H3b H 0.713(4) 0.9469(4) 0.7786(2) 0.0423(12) Uiso 1.000000 GR
H3c H 0.784(3) 0.8585(14) 0.7738(3) 0.0423(12) Uiso 1.000000 GR
C4 C 0.5724(5) 0.93203(19) 0.90212(19) 0.0197(6) Uani 1.000000 .
H4a H 0.4495(5) 0.91622(19) 0.87514(19) 0.0237(7) Uiso 1.000000 R
H4b H 0.5794(5) 0.91808(19) 0.95443(19) 0.0237(7) Uiso 1.000000 R
C5 C 0.5897(4) 1.0202(2) 0.89647(19) 0.0188(6) Uani 1.000000 .
C6 C 0.5121(5) 1.0614(2) 0.8326(2) 0.0243(7) Uani 1.000000 .
H6 H 0.4522(5) 1.0333(2) 0.7904(2) 0.0292(8) Uiso 1.000000 R
C7 C 0.5222(5) 1.1431(2) 0.8308(2) 0.0293(8) Uani 1.000000 .
H7 H 0.4701(5) 1.1706(2) 0.7872(2) 0.0352(9) Uiso 1.000000 R
C8 C 0.6078(5) 1.1843(2) 0.8921(2) 0.0308(8) Uani 1.000000 .
H8 H 0.6139(5) 1.2402(2) 0.8906(2) 0.0370(10) Uiso 1.000000 R
C9 C 0.6846(5) 1.1444(2) 0.9558(2) 0.0281(8) Uani 1.000000 .
H9 H 0.7429(5) 1.1727(2) 0.9980(2) 0.0337(9) Uiso 1.000000 R
C10 C 0.6761(5) 1.0625(2) 0.9576(2) 0.0221(7) Uani 1.000000 .
H10 H 0.7298(5) 1.0352(2) 1.0012(2) 0.0265(8) Uiso 1.000000 R

loop_
_atom_site_aniso_label
_atom_site_aniso_U_11
_atom_site_aniso_U_22
_atom_site_aniso_U_33
_atom_site_aniso_U_12
_atom_site_aniso_U_13
_atom_site_aniso_U_23
I1 0.01904(10) 0.01812(10) 0.02261(10) -0.00316(8) 0.00517(8) -0.00483(8)
F1 0.0302(11) 0.0191(10) 0.0240(10) 0.0021(8) 0.0024(8) 0.0075(8)
F2 0.0315(11) 0.0278(11) 0.0148(9) -0.0007(9) 0.0036(8) 0.0014(8)
C11 0.0155(14) 0.0171(14) 0.0205(15) -0.0028(11) 0.0044(11) -0.0046(12)
C12 0.0180(15) 0.0175(14) 0.0197(15) -0.0010(12) 0.0016(12) 0.0030(12)
C13 0.0199(15) 0.0212(15) 0.0132(14) -0.0050(12) 0.0032(11) 0.0008(11)
I2 0.01869(10) 0.01719(9) 0.01658(9) 0.00095(7) 0.00289(7) -0.00126(7)
F3 0.0271(10) 0.0227(10) 0.0169(9) -0.0025(8) 0.0061(8) 0.0033(7)
F4 0.0298(11) 0.0163(9) 0.0231(10) -0.0062(8) 0.0044(8) -0.0001(7)
C14 0.0187(14) 0.0145(14) 0.0166(14) 0.0007(11) 0.0039(11) -0.0014(11)
C15 0.0166(14) 0.0186(14) 0.0155(14) 0.0016(11) 0.0046(11) 0.0024(11)
C16 0.0179(14) 0.0125(13) 0.0221(15) -0.0002(11) 0.0037(12) 0.0004(11)
Cl1 0.0245(4) 0.0189(3) 0.0201(4) 0.0008(3) 0.0033(3) -0.0034(3)
O1 0.0455(17) 0.0340(15) 0.0315(15) -0.0045(13) 0.0154(13) -0.0082(12)
C17 0.039(2) 0.050(3) 0.031(2) 0.005(2) 0.0074(18) 0.0141(19)
C18 0.0267(18) 0.0278(18) 0.0281(18) 0.0050(14) 0.0132(14) 0.0001(14)
C19 0.041(2) 0.026(2) 0.056(3) 0.0067(18) 0.010(2) 0.0047(19)
N1 0.0171(13) 0.0221(14) 0.0211(13) 0.0039(11) 0.0033(10) 0.0019(11)
C1 0.0194(16) 0.0295(18) 0.0251(17) 0.0014(14) 0.0028(13) -0.0037(14)
C2 0.0276(19) 0.0201(17) 0.042(2) 0.0054(14) 0.0041(16) 0.0017(15)
C3 0.0299(19) 0.035(2) 0.0185(16) 0.0060(16) 0.0016(14) -0.0046(14)
C4 0.0205(15) 0.0167(14) 0.0232(16) 0.0002(12) 0.0071(12) 0.0004(12)
C5 0.0140(14) 0.0208(15) 0.0232(15) 0.0019(12) 0.0073(12) -0.0008(12)
C6 0.0212(16) 0.0257(17) 0.0255(17) 0.0066(13) 0.0032(13) 0.0007(13)
C7 0.0277(18) 0.0284(19) 0.033(2) 0.0093(15) 0.0088(15) 0.0090(15)
C8 0.0249(18) 0.0183(16) 0.050(2) 0.0056(14) 0.0080(17) 0.0051(16)
C9 0.0202(16) 0.0220(17) 0.041(2) -0.0001(13) 0.0029(15) -0.0039(15)
C10 0.0200(15) 0.0211(16) 0.0246(17) 0.0007(13) 0.0028(13) -0.0005(13)

loop_
_atom_type_symbol
_atom_type_scat_dispersion_real
_atom_type_scat_dispersion_imag
_atom_type_scat_Cromer_Mann_a1
_atom_type_scat_Cromer_Mann_a2
_atom_type_scat_Cromer_Mann_a3
_atom_type_scat_Cromer_Mann_a4
_atom_type_scat_Cromer_Mann_b1
_atom_type_scat_Cromer_Mann_b2
_atom_type_scat_Cromer_Mann_b3
_atom_type_scat_Cromer_Mann_b4
_atom_type_scat_Cromer_Mann_c
_atom_type_scat_source
_atom_type_scat_dispersion_source
C 0.00313 0.00162 2.31000 1.02000 1.58860 0.86500 20.84390 10.20750 0.56870 51.65120 0.21560 'International Tables Volume C Table 6.1.1.4 (pp. 500-502)' 'Brennan, Cowan, Rev. Sci. Instrum., 1992, 63, 850'
Cl 0.14908 0.15974 11.46040 7.19640 6.25560 1.64550 0.01040 1.16620 18.51940 47.77840 -9.55740 'International Tables Volume C Table 6.1.1.4 (pp. 500-502)' 'Brennan, Cowan, Rev. Sci. Instrum., 1992, 63, 850'
F 0.01756 0.01033 3.53920 2.64120 1.51700 1.02430 10.28250 4.29440 0.26150 26.14760 0.27760 'International Tables Volume C Table 6.1.1.4 (pp. 500-502)' 'Brennan, Cowan, Rev. Sci. Instrum., 1992, 63, 850'
H 0.00000 0.00000 0.49300 0.32291 0.14019 0.04081 10.51090 26.12570 3.14236 57.79970 0.00304 'International Tables Volume C Table 6.1.1.4 (pp. 500-502)' 'Brennan, Cowan, Rev. Sci. Instrum., 1992, 63, 850'
I -0.43777 1.82087 20.14720 18.99490 7.51380 2.27350 4.34700 0.38140 27.76600 66.87760 4.07120 'International Tables Volume C Table 6.1.1.4 (pp. 500-502)' 'Brennan, Cowan, Rev. Sci. Instrum., 1992, 63, 850'
N 0.00612 0.00332 12.21260 3.13220 2.01250 1.16630 0.00570 9.89330 28.99750 0.58260 -11.52900 'International Tables Volume C Table 6.1.1.4 (pp. 500-502)' 'Brennan, Cowan, Rev. Sci. Instrum., 1992, 63, 850'
O 0.01085 0.00610 3.04850 2.28680 1.54630 0.86700 13.27710 5.70110 0.32390 32.90890 0.25080 'International Tables Volume C Table 6.1.1.4 (pp. 500-502)' 'Brennan, Cowan, Rev. Sci. Instrum., 1992, 63, 850'

loop_
_geom_angle_atom_site_label_1
_geom_angle_atom_site_label_2
_geom_angle_atom_site_label_3
_geom_angle
_geom_angle_site_symmetry_1
_geom_angle_site_symmetry_3
_geom_angle_publ_flag
C12 C11 I1 121.6(2) . . ?
C13 C11 I1 121.8(2) 3_676 . ?
C13 C11 C12 116.6(3) 3_676 . ?
C11 C12 F1 119.9(3) . . ?
C13 C12 F1 118.3(3) . . ?
C13 C12 C11 121.8(3) . . ?
C11 C13 F2 119.7(3) 3_676 . ?
C12 C13 F2 118.7(3) . . ?
C12 C13 C11 121.6(3) . 3_676 ?
C15 C14 I2 122.4(2) . . ?
C16 C14 I2 120.8(2) 3_665 . ?
C16 C14 C15 116.8(3) 3_665 . ?
C14 C15 F3 120.0(3) . . ?
C16 C15 F3 118.5(3) . . ?
C16 C15 C14 121.5(3) . . ?
C14 C16 F4 120.2(3) 3_665 . ?
C15 C16 F4 118.1(3) . . ?
C15 C16 C14 121.7(3) . 3_665 ?
H17b C17 H17a 109.5 . . ?
H17c C17 H17a 109.5 . . ?
H17c C17 H17b 109.5 . . ?
C18 C17 H17a 109.5 . . ?
C18 C17 H17b 109.5 . . ?
C18 C17 H17c 109.5 . . ?
C17 C18 O1 121.7(4) . . ?
C19 C18 O1 121.8(4) . . ?
C19 C18 C17 116.5(4) . . ?
H19a C19 C18 109.5 . . ?
H19b C19 C18 109.5 . . ?
H19b C19 H19a 109.5 . . ?
H19c C19 C18 109.5 . . ?
H19c C19 H19a 109.5 . . ?
H19c C19 H19b 109.5 . . ?
C2 N1 C1 109.2(3) . . ?
C3 N1 C1 109.7(3) . . ?
C3 N1 C2 108.9(3) . . ?
C4 N1 C1 110.6(3) . . ?
C4 N1 C2 106.9(3) . . ?
C4 N1 C3 111.5(3) . . ?
H1a C1 N1 109.5 . . ?
H1b C1 N1 109.5 . . ?
H1b C1 H1a 109.5 . . ?
H1c C1 N1 109.5 . . ?
H1c C1 H1a 109.5 . . ?
H1c C1 H1b 109.5 . . ?
H2a C2 N1 109.5 . . ?
H2b C2 N1 109.5 . . ?
H2b C2 H2a 109.5 . . ?
H2c C2 N1 109.5 . . ?
H2c C2 H2a 109.5 . . ?
H2c C2 H2b 109.5 . . ?
H3a C3 N1 109.5 . . ?
H3b C3 N1 109.5 . . ?
H3b C3 H3a 109.5 . . ?
H3c C3 N1 109.5 . . ?
H3c C3 H3a 109.5 . . ?
H3c C3 H3b 109.5 . . ?
H4a C4 N1 108.45(17) . . ?
H4b C4 N1 108.45(17) . . ?
H4b C4 H4a 107.5 . . ?
C5 C4 N1 115.3(3) . . ?
C5 C4 H4a 108.45(18) . . ?
C5 C4 H4b 108.45(19) . . ?
C6 C5 C4 121.8(3) . . ?
C10 C5 C4 119.2(3) . . ?
C10 C5 C6 118.8(3) . . ?
H6 C6 C5 119.9(2) . . ?
C7 C6 C5 120.2(4) . . ?
C7 C6 H6 119.9(2) . . ?
H7 C7 C6 119.8(2) . . ?
C8 C7 C6 120.3(4) . . ?
C8 C7 H7 119.8(2) . . ?
H8 C8 C7 120.0(2) . . ?
C9 C8 C7 120.1(4) . . ?
C9 C8 H8 120.0(2) . . ?
H9 C9 C8 120.1(2) . . ?
C10 C9 C8 119.8(4) . . ?
C10 C9 H9 120.1(2) . . ?
C9 C10 C5 120.8(3) . . ?
H10 C10 C5 119.6(2) . . ?
H10 C10 C9 119.6(2) . . ?

loop_
_geom_bond_atom_site_label_1
_geom_bond_atom_site_label_2
_geom_bond_distance
_geom_bond_site_symmetry_2
_geom_bond_publ_flag
I1 C11 2.098(3) . ?
F1 C12 1.353(4) . ?
F2 C13 1.346(4) . ?
C11 C12 1.385(4) . ?
C11 C13 1.383(5) 3_676 ?
C12 C13 1.377(5) . ?
I2 C14 2.094(3) . ?
F3 C15 1.347(3) . ?
F4 C16 1.349(4) . ?
C14 C15 1.390(4) . ?
C14 C16 1.386(4) 3_665 ?
C15 C16 1.379(4) . ?
O1 C18 1.216(5) . ?
C17 H17a 0.9800 . ?
C17 H17b 0.9800 . ?
C17 H17c 0.9800 . ?
C17 C18 1.490(5) . ?
C18 C19 1.495(6) . ?
C19 H19a 0.9800 . ?
C19 H19b 0.9800 . ?
C19 H19c 0.9800 . ?
N1 C1 1.499(4) . ?
N1 C2 1.504(5) . ?
N1 C3 1.488(4) . ?
N1 C4 1.526(4) . ?
C1 H1a 0.9800 . ?
C1 H1b 0.9800 . ?
C1 H1c 0.9800 . ?
C2 H2a 0.9800 . ?
C2 H2b 0.9800 . ?
C2 H2c 0.9800 . ?
C3 H3a 0.9800 . ?
C3 H3b 0.9800 . ?
C3 H3c 0.9800 . ?
C4 H4a 0.9900 . ?
C4 H4b 0.9900 . ?
C4 C5 1.507(5) . ?
C5 C6 1.400(5) . ?
C5 C10 1.391(5) . ?
C6 H6 0.9500 . ?
C6 C7 1.390(5) . ?
C7 H7 0.9500 . ?
C7 C8 1.382(6) . ?
C8 H8 0.9500 . ?
C8 C9 1.387(6) . ?
C9 H9 0.9500 . ?
C9 C10 1.392(5) . ?
C10 H10 0.9500 . ?

loop_
_geom_torsion_atom_site_label_1
_geom_torsion_atom_site_label_2
_geom_torsion_atom_site_label_3
_geom_torsion_atom_site_label_4
_geom_torsion
_geom_torsion_site_symmetry_1
_geom_torsion_site_symmetry_2
_geom_torsion_site_symmetry_3
_geom_torsion_site_symmetry_4
_geom_torsion_publ_flag
I1 C11 C12 F1 -0.4(3) . . . . ?
I1 C11 C12 C13 179.3(2) . . . . ?
I1 C11 C13 F2 1.0(3) . . 3_676 3_676 ?
I1 C11 C13 C12 -179.3(2) . . 3_676 3_676 ?
F1 C12 C11 C13 179.9(3) . . . 3_676 ?
F1 C12 C13 F2 0.4(3) . . . . ?
F1 C12 C13 C11 -179.9(3) . . . 3_676 ?
F2 C13 C11 C12 179.3(3) . . 3_676 3_676 ?
F2 C13 C12 C11 -179.3(3) . . . . ?
C11 C12 C13 C11 0.3(3) . . . 3_676 ?
C11 C13 C12 C11 0.3(3) 3_676 . . . ?
I2 C14 C15 F3 0.2(3) . . . . ?
I2 C14 C15 C16 179.7(2) . . . . ?
I2 C14 C16 F4 -0.1(3) . . 3_665 3_665 ?
I2 C14 C16 C15 -179.7(2) . . 3_665 3_665 ?
F3 C15 C14 C16 -179.2(3) . . . 3_665 ?
F3 C15 C16 F4 -1.1(3) . . . . ?
F3 C15 C16 C14 179.2(3) . . . 3_665 ?
F4 C16 C14 C15 -179.3(3) . . 3_665 3_665 ?
F4 C16 C15 C14 179.3(3) . . . . ?
C14 C15 C16 C14 -0.3(3) . . . 3_665 ?
C14 C16 C15 C14 -0.3(3) 3_665 . . . ?
N1 C4 C5 C6 85.5(3) . . . . ?
N1 C4 C5 C10 -98.3(3) . . . . ?
C4 C5 C6 C7 176.5(3) . . . . ?
C4 C5 C10 C9 -176.1(3) . . . . ?
C5 C6 C7 C8 -0.5(4) . . . . ?
C5 C10 C9 C8 -0.6(4) . . . . ?
C6 C7 C8 C9 0.2(4) . . . . ?
C7 C8 C9 C10 0.3(5) . . . . ?
